data_4118192
loop_
_publ_author_name
'Sang Young Yun'
'Kung-Pern Wang'
'Mansuk Kim'
'Daesung Lee'

_publ_section_title
;
 Nonmetathetic Activity of Ruthenium Alkylidene Complexes:
 1,4-Hydrovinylative Cyclization of Multiynes with Ethylene
;
_journal_name_full 'Journal of the American Chemical Society'
_journal_page_first 10783
_journal_page_last 10786
_journal_paper_doi 10.1021/ja304255h
_journal_volume 134
_journal_year 2012
_chemical_formula_sum 'C35 H56 O4 Si2'
_chemical_formula_weight 596.98
_chemical_name_systematic
; 
 ? 
;
_space_group_IT_number 2
_symmetry_cell_setting triclinic
_symmetry_space_group_name_Hall '-P 1'
_symmetry_space_group_name_H-M 'P -1'
_atom_sites_solution_hydrogens geom
_atom_sites_solution_primary direct
_atom_sites_solution_secondary difmap
_audit_creation_method SHELXL-97
_cell_angle_alpha 108.260(2)
_cell_angle_beta 92.017(2)
_cell_angle_gamma 93.497(2)
_cell_formula_units_Z 2
_cell_length_a 8.1624(13)
_cell_length_b 13.199(2)
_cell_length_c 17.708(3)
_cell_measurement_reflns_used 8876
_cell_measurement_temperature 100(2)
_cell_measurement_theta_max 27.521
_cell_measurement_theta_min 2.319
_cell_volume 1805.4(5)
_computing_cell_refinement 'Apex2 v2.1-4 (Bruker, 2007)'
_computing_data_collection 'Apex2 v2.1-4 (Bruker, 2007)'
_computing_data_reduction 'Apex2 v2.1-4 (Bruker, 2007)'
_computing_molecular_graphics 'ORTEP-3 for Windows v2.01'
_computing_publication_material 'SHELXL-97 (Sheldrick, 2008)'
_computing_structure_refinement 'SHELXL-97 (Sheldrick, 2008)'
_computing_structure_solution 'SHELXS-97 (Sheldrick, 2008)'
_diffrn_ambient_temperature 100(2)
_diffrn_measured_fraction_theta_full 0.976
_diffrn_measured_fraction_theta_max 0.976
_diffrn_measurement_device_type CCD
_diffrn_measurement_method 'omega scan'
_diffrn_radiation_monochromator graphite
_diffrn_radiation_source 'fine-focus sealed tube'
_diffrn_radiation_type MoK\a
_diffrn_radiation_wavelength 0.71073
_diffrn_reflns_av_R_equivalents 0.0578
_diffrn_reflns_av_sigmaI/netI 0.0567
_diffrn_reflns_limit_h_max 10
_diffrn_reflns_limit_h_min -10
_diffrn_reflns_limit_k_max 17
_diffrn_reflns_limit_k_min -17
_diffrn_reflns_limit_l_max 22
_diffrn_reflns_limit_l_min -23
_diffrn_reflns_number 20866
_diffrn_reflns_theta_full 27.58
_diffrn_reflns_theta_max 27.58
_diffrn_reflns_theta_min 1.21
_exptl_absorpt_coefficient_mu 0.132
_exptl_absorpt_correction_T_max 0.9742
_exptl_absorpt_correction_T_min 0.9493
_exptl_absorpt_correction_type none
_exptl_crystal_colour colourless
_exptl_crystal_density_diffrn 1.098
_exptl_crystal_density_meas ?
_exptl_crystal_description fragment
_exptl_crystal_F_000 652
_exptl_crystal_size_max 0.40
_exptl_crystal_size_mid 0.20
_exptl_crystal_size_min 0.20
_refine_diff_density_max 0.521
_refine_diff_density_min -0.251
_refine_diff_density_rms 0.065
_refine_ls_extinction_method none
_refine_ls_goodness_of_fit_ref 0.781
_refine_ls_hydrogen_treatment mixed
_refine_ls_matrix_type full
_refine_ls_number_parameters 384
_refine_ls_number_reflns 8169
_refine_ls_number_restraints 0
_refine_ls_restrained_S_all 0.781
_refine_ls_R_factor_all 0.0543
_refine_ls_R_factor_gt 0.0374
_refine_ls_shift/su_max 0.009
_refine_ls_shift/su_mean 0.001
_refine_ls_structure_factor_coef Fsqd
_refine_ls_weighting_details 'calc w=1/[\s^2^(Fo^2^)+(0.1000P)^2^+0.6665P] where P=(Fo^2^+2Fc^2^)/3'
_refine_ls_weighting_scheme calc
_refine_ls_wR_factor_gt 0.1093
_refine_ls_wR_factor_ref 0.1297
_reflns_number_gt 6272
_reflns_number_total 8169
_reflns_threshold_expression I>2sigma(I)
_cod_data_source_file ja304255h_si_001.cif
_cod_data_source_block xray3646_0m
_cod_depositor_comments
;
The following automatic conversions were performed:

'_exptl_crystal_density_meas' value 'none' was changed to '?' - the
value is perceived as not measured.

Automatic conversion script
Id: cif_fix_values 3008 2015-01-20 13:52:24Z robertas 
;
_cod_database_code 4118192

loop_
_symmetry_equiv_pos_as_xyz
'x, y, z'
'-x, -y, -z'

loop_
_atom_site_label
_atom_site_type_symbol
_atom_site_fract_x
_atom_site_fract_y
_atom_site_fract_z
_atom_site_U_iso_or_equiv
_atom_site_adp_type
_atom_site_occupancy
_atom_site_symmetry_multiplicity
_atom_site_calc_flag
_atom_site_refinement_flags
Si1 Si 0.66616(5) 0.72238(3) 0.36742(2) 0.01614(11) Uani 1 1 d .
Si2 Si 1.01435(5) 0.82486(3) -0.26063(2) 0.01615(11) Uani 1 1 d .
O1 O 0.46480(14) 0.85114(8) -0.05381(6) 0.0246(2) Uani 1 1 d .
O2 O 0.31365(13) 0.84203(8) 0.04780(6) 0.0212(2) Uani 1 1 d .
O3 O 0.29565(15) 0.54066(9) -0.00878(7) 0.0306(3) Uani 1 1 d .
O4 O 0.23448(15) 0.62790(9) -0.09437(7) 0.0286(3) Uani 1 1 d .
C1 C 0.9577(2) 0.83784(15) 0.45135(10) 0.0320(4) Uani 1 1 d .
H1A H 1.0559 0.8375 0.4827 0.048 Uiso 1 1 calc R
H1B H 0.8913 0.8924 0.4813 0.048 Uiso 1 1 calc R
H1C H 0.9866 0.8521 0.4034 0.048 Uiso 1 1 calc R
C2 C 0.86078(19) 0.72868(13) 0.43004(9) 0.0226(3) Uani 1 1 d .
H2 H 0.8286 0.7181 0.4800 0.027 Uiso 1 1 calc R
C3 C 0.9701(2) 0.63873(16) 0.38953(10) 0.0343(4) Uani 1 1 d .
H3A H 0.9977 0.6440 0.3386 0.051 Uiso 1 1 calc R
H3B H 0.9120 0.5706 0.3824 0.051 Uiso 1 1 calc R
H3C H 1.0689 0.6453 0.4223 0.051 Uiso 1 1 calc R
C4 C 0.4077(3) 0.56371(15) 0.28336(11) 0.0394(5) Uani 1 1 d .
H4A H 0.3712 0.4892 0.2679 0.059 Uiso 1 1 calc R
H4B H 0.4414 0.5816 0.2374 0.059 Uiso 1 1 calc R
H4C H 0.3193 0.6059 0.3062 0.059 Uiso 1 1 calc R
C5 C 0.5534(2) 0.58691(12) 0.34511(9) 0.0242(3) Uani 1 1 d .
H5 H 0.6332 0.5356 0.3206 0.029 Uiso 1 1 calc R
C6 C 0.5046(3) 0.55954(15) 0.41948(10) 0.0401(5) Uani 1 1 d .
H6A H 0.4136 0.5994 0.4418 0.060 Uiso 1 1 calc R
H6B H 0.5962 0.5777 0.4580 0.060 Uiso 1 1 calc R
H6C H 0.4734 0.4843 0.4053 0.060 Uiso 1 1 calc R
C7 C 0.4000(2) 0.85290(14) 0.36366(10) 0.0300(4) Uani 1 1 d .
H7A H 0.3195 0.7942 0.3571 0.045 Uiso 1 1 calc R
H7B H 0.4353 0.8526 0.3125 0.045 Uiso 1 1 calc R
H7C H 0.3524 0.9190 0.3890 0.045 Uiso 1 1 calc R
C8 C 0.54762(19) 0.84173(12) 0.41529(8) 0.0185(3) Uani 1 1 d .
H8 H 0.6232 0.9051 0.4224 0.022 Uiso 1 1 calc R
C9 C 0.4959(2) 0.84634(14) 0.49869(9) 0.0306(4) Uani 1 1 d .
H9A H 0.4501 0.9133 0.5234 0.046 Uiso 1 1 calc R
H9B H 0.5901 0.8400 0.5304 0.046 Uiso 1 1 calc R
H9C H 0.4150 0.7886 0.4944 0.046 Uiso 1 1 calc R
C10 C 0.72957(19) 0.73097(11) 0.27072(8) 0.0188(3) Uani 1 1 d .
C11 C 0.77646(18) 0.73139(11) 0.20699(8) 0.0174(3) Uani 1 1 d .
C12 C 0.83875(18) 0.73203(11) 0.13211(8) 0.0171(3) Uani 1 1 d .
C13 C 1.0174(2) 0.73655(13) 0.12765(9) 0.0234(3) Uani 1 1 d .
H13 H 1.0592 0.7219 0.0775 0.028 Uiso 1 1 calc R
C14 C 1.1239(2) 0.75997(17) 0.18981(10) 0.0387(5) Uani 1 1 d .
H14A H 1.0865 0.7751 0.2409 0.046 Uiso 1 1 calc R
H14B H 1.2362 0.7613 0.1824 0.046 Uiso 1 1 calc R
C15 C 0.72914(18) 0.72203(11) 0.07011(8) 0.0164(3) Uani 1 1 d .
C16 C 0.54654(18) 0.69987(12) 0.07358(8) 0.0183(3) Uani 1 1 d .
H16A H 0.5026 0.7565 0.1155 0.022 Uiso 1 1 calc R
H16B H 0.5230 0.6324 0.0836 0.022 Uiso 1 1 calc R
C17 C 0.47119(18) 0.69516(11) -0.00909(8) 0.0174(3) Uani 1 1 d .
C18 C 0.61590(18) 0.66524(11) -0.06449(8) 0.0177(3) Uani 1 1 d .
H18A H 0.6263 0.5887 -0.0823 0.021 Uiso 1 1 calc R
H18B H 0.6029 0.6896 -0.1105 0.021 Uiso 1 1 calc R
C19 C 0.76104(18) 0.72468(11) -0.01022(8) 0.0168(3) Uani 1 1 d .
C20 C 0.88445(19) 0.78397(12) -0.02819(8) 0.0197(3) Uani 1 1 d .
H20 H 0.9594 0.8217 0.0134 0.024 Uiso 1 1 calc R
C21 C 0.91223(19) 0.79493(12) -0.10450(8) 0.0191(3) Uani 1 1 d .
C22 C 0.94868(19) 0.80932(12) -0.16584(8) 0.0193(3) Uani 1 1 d .
C23 C 0.7243(2) 0.71264(13) -0.34662(10) 0.0282(4) Uani 1 1 d .
H23A H 0.6931 0.6978 -0.2992 0.042 Uiso 1 1 calc R
H23B H 0.7910 0.6581 -0.3763 0.042 Uiso 1 1 calc R
H23C H 0.6274 0.7137 -0.3786 0.042 Uiso 1 1 calc R
C24 C 0.82229(19) 0.82173(12) -0.32391(8) 0.0204(3) Uani 1 1 d .
H24 H 0.8558 0.8338 -0.3732 0.024 Uiso 1 1 calc R
C25 C 0.7119(2) 0.91062(13) -0.28245(10) 0.0279(4) Uani 1 1 d .
H25A H 0.6163 0.9071 -0.3166 0.042 Uiso 1 1 calc R
H25B H 0.7718 0.9791 -0.2714 0.042 Uiso 1 1 calc R
H25C H 0.6788 0.9012 -0.2334 0.042 Uiso 1 1 calc R
C26 C 1.2980(2) 0.70886(13) -0.26142(10) 0.0291(4) Uani 1 1 d .
H26A H 1.3454 0.6414 -0.2813 0.044 Uiso 1 1 calc R
H26B H 1.2802 0.7235 -0.2058 0.044 Uiso 1 1 calc R
H26C H 1.3714 0.7645 -0.2684 0.044 Uiso 1 1 calc R
C27 C 1.1331(2) 0.70434(12) -0.30736(9) 0.0217(3) Uani 1 1 d .
H27 H 1.0669 0.6422 -0.3028 0.026 Uiso 1 1 calc R
C28 C 1.1580(2) 0.68176(14) -0.39678(9) 0.0307(4) Uani 1 1 d .
H28A H 1.2273 0.7389 -0.4042 0.046 Uiso 1 1 calc R
H28B H 1.0533 0.6767 -0.4248 0.046 Uiso 1 1 calc R
H28C H 1.2088 0.6156 -0.4171 0.046 Uiso 1 1 calc R
C29 C 1.2653(2) 0.98553(13) -0.16960(10) 0.0302(4) Uani 1 1 d .
H29A H 1.3465 0.9340 -0.1819 0.045 Uiso 1 1 calc R
H29B H 1.2138 0.9838 -0.1221 0.045 Uiso 1 1 calc R
H29C H 1.3170 1.0557 -0.1615 0.045 Uiso 1 1 calc R
C30 C 1.13486(19) 0.95843(11) -0.23899(8) 0.0195(3) Uani 1 1 d .
H30 H 1.0553 1.0130 -0.2239 0.023 Uiso 1 1 calc R
C31 C 1.2121(2) 0.96988(14) -0.31408(10) 0.0319(4) Uani 1 1 d .
H31A H 1.2615 1.0413 -0.3029 0.048 Uiso 1 1 calc R
H31B H 1.1285 0.9557 -0.3563 0.048 Uiso 1 1 calc R
H31C H 1.2947 0.9197 -0.3299 0.048 Uiso 1 1 calc R
C32 C 0.41845(18) 0.80460(11) -0.00949(8) 0.0180(3) Uani 1 1 d .
C33 C 0.2602(2) 0.94733(12) 0.05450(10) 0.0252(3) Uani 1 1 d .
H33A H 0.3543 0.9981 0.0650 0.038 Uiso 1 1 calc R
H33B H 0.1879 0.9684 0.0974 0.038 Uiso 1 1 calc R
H33C H 0.2032 0.9451 0.0056 0.038 Uiso 1 1 calc R
C34 C 0.32485(19) 0.61194(11) -0.03544(8) 0.0191(3) Uani 1 1 d .
C35 C 0.0965(2) 0.55024(13) -0.12746(11) 0.0330(4) Uani 1 1 d .
H35A H 0.1364 0.4822 -0.1549 0.050 Uiso 1 1 calc R
H35B H 0.0313 0.5736 -0.1642 0.050 Uiso 1 1 calc R
H35C H 0.0304 0.5435 -0.0853 0.050 Uiso 1 1 calc R

loop_
_atom_site_aniso_label
_atom_site_aniso_U_11
_atom_site_aniso_U_22
_atom_site_aniso_U_33
_atom_site_aniso_U_23
_atom_site_aniso_U_13
_atom_site_aniso_U_12
Si1 0.0217(2) 0.0175(2) 0.00963(18) 0.00461(14) 0.00232(15) 0.00223(16)
Si2 0.0212(2) 0.0175(2) 0.01088(19) 0.00564(15) 0.00345(15) 0.00227(16)
O1 0.0301(6) 0.0240(6) 0.0232(6) 0.0121(5) 0.0050(5) 0.0024(5)
O2 0.0262(6) 0.0185(5) 0.0200(5) 0.0065(4) 0.0058(4) 0.0045(4)
O3 0.0310(7) 0.0295(6) 0.0354(7) 0.0188(5) -0.0072(5) -0.0066(5)
O4 0.0328(7) 0.0222(6) 0.0302(6) 0.0109(5) -0.0149(5) -0.0066(5)
C1 0.0254(9) 0.0434(10) 0.0253(8) 0.0094(7) -0.0042(7) -0.0012(8)
C2 0.0232(8) 0.0334(8) 0.0134(7) 0.0095(6) 0.0019(6) 0.0082(7)
C3 0.0338(10) 0.0457(10) 0.0253(9) 0.0107(8) 0.0036(7) 0.0199(8)
C4 0.0478(12) 0.0311(9) 0.0355(10) 0.0097(8) -0.0105(9) -0.0145(8)
C5 0.0345(9) 0.0188(7) 0.0181(7) 0.0046(6) 0.0041(6) -0.0003(6)
C6 0.0663(14) 0.0281(9) 0.0254(9) 0.0102(7) 0.0068(9) -0.0130(9)
C7 0.0285(9) 0.0342(9) 0.0273(8) 0.0088(7) -0.0017(7) 0.0093(7)
C8 0.0229(8) 0.0188(7) 0.0141(7) 0.0053(5) 0.0018(6) 0.0030(6)
C9 0.0461(11) 0.0288(8) 0.0197(8) 0.0080(6) 0.0144(7) 0.0151(8)
C10 0.0219(8) 0.0199(7) 0.0142(7) 0.0049(5) -0.0004(6) 0.0021(6)
C11 0.0183(7) 0.0186(7) 0.0144(7) 0.0042(5) -0.0012(5) 0.0016(5)
C12 0.0212(8) 0.0181(7) 0.0119(6) 0.0046(5) 0.0026(5) 0.0011(6)
C13 0.0234(8) 0.0334(8) 0.0156(7) 0.0107(6) 0.0037(6) 0.0024(7)
C14 0.0229(9) 0.0725(14) 0.0228(9) 0.0186(9) 0.0018(7) -0.0001(9)
C15 0.0207(8) 0.0164(7) 0.0128(6) 0.0049(5) 0.0037(5) 0.0018(6)
C16 0.0200(8) 0.0238(7) 0.0124(6) 0.0074(5) 0.0016(5) 0.0024(6)
C17 0.0201(8) 0.0186(7) 0.0137(7) 0.0058(5) 0.0003(5) 0.0010(6)
C18 0.0220(8) 0.0194(7) 0.0115(6) 0.0043(5) 0.0014(5) 0.0022(6)
C19 0.0208(8) 0.0191(7) 0.0110(6) 0.0048(5) 0.0017(5) 0.0050(6)
C20 0.0213(8) 0.0255(7) 0.0128(7) 0.0068(6) 0.0008(6) 0.0021(6)
C21 0.0205(8) 0.0203(7) 0.0165(7) 0.0059(6) 0.0015(6) 0.0019(6)
C22 0.0206(8) 0.0208(7) 0.0169(7) 0.0063(6) 0.0021(6) 0.0034(6)
C23 0.0281(9) 0.0296(8) 0.0248(8) 0.0070(7) -0.0018(7) -0.0035(7)
C24 0.0245(8) 0.0245(7) 0.0128(7) 0.0069(6) 0.0012(6) 0.0007(6)
C25 0.0264(9) 0.0321(9) 0.0241(8) 0.0073(7) -0.0042(7) 0.0068(7)
C26 0.0330(10) 0.0253(8) 0.0290(8) 0.0068(7) 0.0031(7) 0.0112(7)
C27 0.0291(9) 0.0194(7) 0.0178(7) 0.0064(6) 0.0071(6) 0.0043(6)
C28 0.0422(11) 0.0302(9) 0.0190(8) 0.0046(6) 0.0095(7) 0.0109(8)
C29 0.0363(10) 0.0238(8) 0.0280(9) 0.0065(7) -0.0075(7) -0.0026(7)
C30 0.0237(8) 0.0176(7) 0.0178(7) 0.0060(5) 0.0017(6) 0.0034(6)
C31 0.0422(11) 0.0274(8) 0.0269(9) 0.0110(7) 0.0058(8) -0.0076(7)
C32 0.0197(8) 0.0197(7) 0.0134(7) 0.0037(5) -0.0010(5) -0.0002(6)
C33 0.0282(9) 0.0192(7) 0.0274(8) 0.0053(6) 0.0038(7) 0.0051(6)
C34 0.0213(8) 0.0178(7) 0.0174(7) 0.0043(5) 0.0005(6) 0.0032(6)
C35 0.0329(10) 0.0217(8) 0.0401(10) 0.0067(7) -0.0175(8) -0.0049(7)

loop_
_atom_type_symbol
_atom_type_description
_atom_type_scat_dispersion_real
_atom_type_scat_dispersion_imag
_atom_type_scat_source
C C 0.0033 0.0016 'International Tables Vol C Tables 4.2.6.8 and 6.1.1.4'
H H 0.0000 0.0000 'International Tables Vol C Tables 4.2.6.8 and 6.1.1.4'
O O 0.0106 0.0060 'International Tables Vol C Tables 4.2.6.8 and 6.1.1.4'
Si Si 0.0817 0.0704 'International Tables Vol C Tables 4.2.6.8 and 6.1.1.4'

loop_
_geom_angle_atom_site_label_1
_geom_angle_atom_site_label_2
_geom_angle_atom_site_label_3
_geom_angle
C10 Si1 C5 105.65(7)
C10 Si1 C8 108.08(6)
C5 Si1 C8 116.79(7)
C10 Si1 C2 106.73(7)
C5 Si1 C2 109.45(7)
C8 Si1 C2 109.62(7)
C22 Si2 C24 107.24(7)
C22 Si2 C30 108.90(7)
C24 Si2 C30 109.53(7)
C22 Si2 C27 105.13(7)
C24 Si2 C27 110.57(7)
C30 Si2 C27 115.10(7)
C32 O2 C33 115.01(12)
C34 O4 C35 115.81(12)
C2 C1 H1A 109.5
C2 C1 H1B 109.5
H1A C1 H1B 109.5
C2 C1 H1C 109.5
H1A C1 H1C 109.5
H1B C1 H1C 109.5
C1 C2 C3 110.51(14)
C1 C2 Si1 112.14(11)
C3 C2 Si1 111.66(11)
C1 C2 H2 107.4
C3 C2 H2 107.4
Si1 C2 H2 107.4
C2 C3 H3A 109.5
C2 C3 H3B 109.5
H3A C3 H3B 109.5
C2 C3 H3C 109.5
H3A C3 H3C 109.5
H3B C3 H3C 109.5
C5 C4 H4A 109.5
C5 C4 H4B 109.5
H4A C4 H4B 109.5
C5 C4 H4C 109.5
H4A C4 H4C 109.5
H4B C4 H4C 109.5
C6 C5 C4 111.11(15)
C6 C5 Si1 113.76(11)
C4 C5 Si1 115.12(11)
C6 C5 H5 105.3
C4 C5 H5 105.3
Si1 C5 H5 105.3
C5 C6 H6A 109.5
C5 C6 H6B 109.5
H6A C6 H6B 109.5
C5 C6 H6C 109.5
H6A C6 H6C 109.5
H6B C6 H6C 109.5
C8 C7 H7A 109.5
C8 C7 H7B 109.5
H7A C7 H7B 109.5
C8 C7 H7C 109.5
H7A C7 H7C 109.5
H7B C7 H7C 109.5
C7 C8 C9 110.61(14)
C7 C8 Si1 113.87(10)
C9 C8 Si1 112.79(10)
C7 C8 H8 106.3
C9 C8 H8 106.3
Si1 C8 H8 106.3
C8 C9 H9A 109.5
C8 C9 H9B 109.5
H9A C9 H9B 109.5
C8 C9 H9C 109.5
H9A C9 H9C 109.5
H9B C9 H9C 109.5
C11 C10 Si1 176.09(13)
C10 C11 C12 177.82(16)
C15 C12 C11 118.39(13)
C15 C12 C13 124.99(13)
C11 C12 C13 116.49(12)
C14 C13 C12 124.74(15)
C14 C13 H13 117.6
C12 C13 H13 117.6
C13 C14 H14A 120.0
C13 C14 H14B 120.0
H14A C14 H14B 120.0
C12 C15 C19 128.72(14)
C12 C15 C16 123.20(12)
C19 C15 C16 108.02(12)
C15 C16 C17 105.39(11)
C15 C16 H16A 110.7
C17 C16 H16A 110.7
C15 C16 H16B 110.7
C17 C16 H16B 110.7
H16A C16 H16B 108.8
C34 C17 C32 109.75(12)
C34 C17 C16 111.21(12)
C32 C17 C16 111.67(11)
C34 C17 C18 111.96(11)
C32 C17 C18 108.55(12)
C16 C17 C18 103.55(11)
C19 C18 C17 101.82(11)
C19 C18 H18A 111.4
C17 C18 H18A 111.4
C19 C18 H18B 111.4
C17 C18 H18B 111.4
H18A C18 H18B 109.3
C20 C19 C15 125.07(13)
C20 C19 C18 126.88(13)
C15 C19 C18 107.27(12)
C19 C20 C21 126.69(14)
C19 C20 H20 116.7
C21 C20 H20 116.7
C22 C21 C20 174.13(16)
C21 C22 Si2 176.31(13)
C24 C23 H23A 109.5
C24 C23 H23B 109.5
H23A C23 H23B 109.5
C24 C23 H23C 109.5
H23A C23 H23C 109.5
H23B C23 H23C 109.5
C23 C24 C25 109.82(13)
C23 C24 Si2 111.52(10)
C25 C24 Si2 111.82(10)
C23 C24 H24 107.8
C25 C24 H24 107.8
Si2 C24 H24 107.8
C24 C25 H25A 109.5
C24 C25 H25B 109.5
H25A C25 H25B 109.5
C24 C25 H25C 109.5
H25A C25 H25C 109.5
H25B C25 H25C 109.5
C27 C26 H26A 109.5
C27 C26 H26B 109.5
H26A C26 H26B 109.5
C27 C26 H26C 109.5
H26A C26 H26C 109.5
H26B C26 H26C 109.5
C26 C27 C28 110.64(14)
C26 C27 Si2 112.17(10)
C28 C27 Si2 114.60(11)
C26 C27 H27 106.3
C28 C27 H27 106.3
Si2 C27 H27 106.3
C27 C28 H28A 109.5
C27 C28 H28B 109.5
H28A C28 H28B 109.5
C27 C28 H28C 109.5
H28A C28 H28C 109.5
H28B C28 H28C 109.5
C30 C29 H29A 109.5
C30 C29 H29B 109.5
H29A C29 H29B 109.5
C30 C29 H29C 109.5
H29A C29 H29C 109.5
H29B C29 H29C 109.5
C29 C30 C31 110.31(14)
C29 C30 Si2 115.21(10)
C31 C30 Si2 111.32(10)
C29 C30 H30 106.5
C31 C30 H30 106.5
Si2 C30 H30 106.5
C30 C31 H31A 109.5
C30 C31 H31B 109.5
H31A C31 H31B 109.5
C30 C31 H31C 109.5
H31A C31 H31C 109.5
H31B C31 H31C 109.5
O1 C32 O2 124.35(13)
O1 C32 C17 125.19(13)
O2 C32 C17 110.46(12)
O2 C33 H33A 109.5
O2 C33 H33B 109.5
H33A C33 H33B 109.5
O2 C33 H33C 109.5
H33A C33 H33C 109.5
H33B C33 H33C 109.5
O3 C34 O4 123.97(14)
O3 C34 C17 125.36(14)
O4 C34 C17 110.65(12)
O4 C35 H35A 109.5
O4 C35 H35B 109.5
H35A C35 H35B 109.5
O4 C35 H35C 109.5
H35A C35 H35C 109.5
H35B C35 H35C 109.5

loop_
_geom_bond_atom_site_label_1
_geom_bond_atom_site_label_2
_geom_bond_distance
Si1 C10 1.8413(15)
Si1 C5 1.8790(16)
Si1 C8 1.8822(15)
Si1 C2 1.8874(16)
Si2 C22 1.8472(15)
Si2 C24 1.8854(16)
Si2 C30 1.8871(16)
Si2 C27 1.8904(15)
O1 C32 1.1963(18)
O2 C32 1.3430(17)
O2 C33 1.4526(17)
O3 C34 1.1932(18)
O4 C34 1.3342(17)
O4 C35 1.449(2)
C1 C2 1.531(2)
C1 H1A 0.9600
C1 H1B 0.9600
C1 H1C 0.9600
C2 C3 1.537(2)
C2 H2 0.9800
C3 H3A 0.9600
C3 H3B 0.9600
C3 H3C 0.9600
C4 C5 1.536(2)
C4 H4A 0.9600
C4 H4B 0.9600
C4 H4C 0.9600
C5 C6 1.530(2)
C5 H5 0.9800
C6 H6A 0.9600
C6 H6B 0.9600
C6 H6C 0.9600
C7 C8 1.529(2)
C7 H7A 0.9600
C7 H7B 0.9600
C7 H7C 0.9600
C8 C9 1.534(2)
C8 H8 0.9800
C9 H9A 0.9600
C9 H9B 0.9600
C9 H9C 0.9600
C10 C11 1.206(2)
C11 C12 1.4391(19)
C12 C15 1.360(2)
C12 C13 1.462(2)
C13 C14 1.323(2)
C13 H13 0.9300
C14 H14A 0.9300
C14 H14B 0.9300
C15 C19 1.4659(19)
C15 C16 1.508(2)
C16 C17 1.5492(19)
C16 H16A 0.9700
C16 H16B 0.9700
C17 C34 1.527(2)
C17 C32 1.534(2)
C17 C18 1.552(2)
C18 C19 1.509(2)
C18 H18A 0.9700
C18 H18B 0.9700
C19 C20 1.346(2)
C20 C21 1.4278(19)
C20 H20 0.9300
C21 C22 1.204(2)
C23 C24 1.533(2)
C23 H23A 0.9600
C23 H23B 0.9600
C23 H23C 0.9600
C24 C25 1.537(2)
C24 H24 0.9800
C25 H25A 0.9600
C25 H25B 0.9600
C25 H25C 0.9600
C26 C27 1.536(2)
C26 H26A 0.9600
C26 H26B 0.9600
C26 H26C 0.9600
C27 C28 1.540(2)
C27 H27 0.9800
C28 H28A 0.9600
C28 H28B 0.9600
C28 H28C 0.9600
C29 C30 1.535(2)
C29 H29A 0.9600
C29 H29B 0.9600
C29 H29C 0.9600
C30 C31 1.537(2)
C30 H30 0.9800
C31 H31A 0.9600
C31 H31B 0.9600
C31 H31C 0.9600
C33 H33A 0.9600
C33 H33B 0.9600
C33 H33C 0.9600
C35 H35A 0.9600
C35 H35B 0.9600
C35 H35C 0.9600

loop_
_geom_torsion_atom_site_label_1
_geom_torsion_atom_site_label_2
_geom_torsion_atom_site_label_3
_geom_torsion_atom_site_label_4
_geom_torsion
C10 Si1 C2 C1 66.87(12)
C5 Si1 C2 C1 -179.25(11)
C8 Si1 C2 C1 -49.94(13)
C10 Si1 C2 C3 -57.77(13)
C5 Si1 C2 C3 56.10(14)
C8 Si1 C2 C3 -174.59(11)
C10 Si1 C5 C6 174.34(13)
C8 Si1 C5 C6 -65.50(15)
C2 Si1 C5 C6 59.76(15)
C10 Si1 C5 C4 -55.79(14)
C8 Si1 C5 C4 64.37(14)
C2 Si1 C5 C4 -170.36(12)
C10 Si1 C8 C7 55.92(13)
C5 Si1 C8 C7 -62.94(13)
C2 Si1 C8 C7 171.88(11)
C10 Si1 C8 C9 -176.97(12)
C5 Si1 C8 C9 64.17(14)
C2 Si1 C8 C9 -61.01(14)
C5 Si1 C10 C11 -61(2)
C8 Si1 C10 C11 174(2)
C2 Si1 C10 C11 56(2)
Si1 C10 C11 C12 -54(5)
C10 C11 C12 C15 176(100)
C10 C11 C12 C13 0(4)
C15 C12 C13 C14 170.85(17)
C11 C12 C13 C14 -13.3(2)
C11 C12 C15 C19 177.31(13)
C13 C12 C15 C19 -6.9(2)
C11 C12 C15 C16 -6.0(2)
C13 C12 C15 C16 169.81(14)
C12 C15 C16 C17 179.95(13)
C19 C15 C16 C17 -2.74(15)
C15 C16 C17 C34 144.60(12)
C15 C16 C17 C32 -92.42(14)
C15 C16 C17 C18 24.19(14)
C34 C17 C18 C19 -155.78(11)
C32 C17 C18 C19 82.91(13)
C16 C17 C18 C19 -35.88(13)
C12 C15 C19 C20 -33.3(2)
C16 C15 C19 C20 149.63(14)
C12 C15 C19 C18 156.30(14)
C16 C15 C19 C18 -20.81(15)
C17 C18 C19 C20 -134.85(15)
C17 C18 C19 C15 35.36(14)
C15 C19 C20 C21 -174.91(14)
C18 C19 C20 C21 -6.3(2)
C19 C20 C21 C22 -173.7(15)
C20 C21 C22 Si2 75(3)
C24 Si2 C22 C21 133(2)
C30 Si2 C22 C21 -109(2)
C27 Si2 C22 C21 15(2)
C22 Si2 C24 C23 -64.80(12)
C30 Si2 C24 C23 177.17(10)
C27 Si2 C24 C23 49.30(13)
C22 Si2 C24 C25 58.60(12)
C30 Si2 C24 C25 -59.43(13)
C27 Si2 C24 C25 172.70(11)
C22 Si2 C27 C26 -69.54(13)
C24 Si2 C27 C26 175.03(11)
C30 Si2 C27 C26 50.27(13)
C22 Si2 C27 C28 163.22(12)
C24 Si2 C27 C28 47.79(14)
C30 Si2 C27 C28 -76.96(14)
C22 Si2 C30 C29 46.00(13)
C24 Si2 C30 C29 162.99(11)
C27 Si2 C30 C29 -71.71(13)
C22 Si2 C30 C31 172.55(11)
C24 Si2 C30 C31 -70.47(13)
C27 Si2 C30 C31 54.83(13)
C33 O2 C32 O1 -1.4(2)
C33 O2 C32 C17 177.95(12)
C34 C17 C32 O1 -112.69(17)
C16 C17 C32 O1 123.51(16)
C18 C17 C32 O1 10.0(2)
C34 C17 C32 O2 68.02(15)
C16 C17 C32 O2 -55.78(16)
C18 C17 C32 O2 -169.32(11)
C35 O4 C34 O3 -1.7(2)
C35 O4 C34 C17 176.83(13)
C32 C17 C34 O3 -142.46(15)
C16 C17 C34 O3 -18.4(2)
C18 C17 C34 O3 96.93(17)
C32 C17 C34 O4 39.04(16)
C16 C17 C34 O4 163.11(12)
C18 C17 C34 O4 -81.58(15)
